data_7011037
loop_
_publ_author_name
'Jian-Feng Li'
'Lin-Hong Weng'
'Xue-Hong Wei'
'Dian-Sheng Liu'

_publ_section_title
;
 Synthesis and structures of novel chiral lithium amidinates and mono-
 and di-lithium (1R,2R)-(&#x2212;)-1,2-(NHSiMe3)2C6H10
;
_journal_issue 7
_journal_name_full 'J. Chem. Soc., Dalton Trans.'
_journal_page_first 1401
_journal_page_last 1405
_journal_paper_doi 10.1039/b106992f
_journal_year 2002
_chemical_formula_sum 'C24 H54 Li2 N4 Si4'
_chemical_formula_weight 524.95
_chemical_name_systematic
; 
? 
;
_space_group_IT_number 4
_symmetry_cell_setting monoclinic
_symmetry_space_group_name_Hall 'P 2yb'
_symmetry_space_group_name_H-M 'P 1 21 1'
_atom_sites_solution_hydrogens mixed
_atom_sites_solution_primary direct
_atom_sites_solution_secondary difmap
_audit_creation_method SHELXL-97
_cell_angle_alpha 90.00
_cell_angle_beta 103.643(5)
_cell_angle_gamma 90.00
_cell_formula_units_Z 2
_cell_length_a 9.778(3)
_cell_length_b 18.113(5)
_cell_length_c 10.387(3)
_cell_measurement_reflns_used 892
_cell_measurement_temperature 298(2)
_cell_measurement_theta_max 20.075
_cell_measurement_theta_min 2.425
_cell_volume 1787.7(9)
_computing_structure_refinement 'SHELXL-97 (Sheldrick, 1997)'
_computing_structure_solution 'SHELXS-97 (Sheldrick, 1990)'
_diffrn_ambient_temperature 298(2)
_diffrn_measured_fraction_theta_full 0.989
_diffrn_measured_fraction_theta_max 0.989
_diffrn_measurement_device_type 'ccd area detector'
_diffrn_measurement_method \w
_diffrn_radiation_monochromator graphite
_diffrn_radiation_source 'fine-focus sealed tube'
_diffrn_radiation_type MoK\a
_diffrn_radiation_wavelength 0.71073
_diffrn_reflns_av_R_equivalents 0.0287
_diffrn_reflns_av_sigmaI/netI 0.0721
_diffrn_reflns_limit_h_max 12
_diffrn_reflns_limit_h_min -11
_diffrn_reflns_limit_k_max 22
_diffrn_reflns_limit_k_min -21
_diffrn_reflns_limit_l_max 9
_diffrn_reflns_limit_l_min -12
_diffrn_reflns_number 8423
_diffrn_reflns_theta_full 26.39
_diffrn_reflns_theta_max 26.39
_diffrn_reflns_theta_min 2.02
_diffrn_standards_decay_% 2.97
_exptl_absorpt_coefficient_mu 0.183
_exptl_absorpt_correction_T_max 0.9855
_exptl_absorpt_correction_T_min 0.9062
_exptl_absorpt_correction_type multi-scan
_exptl_absorpt_process_details sadabs
_exptl_crystal_density_diffrn 0.975
_exptl_crystal_density_method 'not measured'
_exptl_crystal_F_000 576
_exptl_crystal_size_max 0.55
_exptl_crystal_size_mid 0.20
_exptl_crystal_size_min 0.08
_refine_diff_density_max 0.305
_refine_diff_density_min -0.173
_refine_diff_density_rms 0.038
_refine_ls_abs_structure_details 'Flack H D (1983), Acta Cryst. A39, 876-881'
_refine_ls_abs_structure_Flack -0.09(14)
_refine_ls_extinction_coef 0.0030(13)
_refine_ls_extinction_expression Fc^*^=kFc[1+0.001xFc^2^\l^3^/sin(2\q)]^-1/4^
_refine_ls_extinction_method SHELXL
_refine_ls_goodness_of_fit_ref 0.913
_refine_ls_hydrogen_treatment mixed
_refine_ls_matrix_type full
_refine_ls_number_parameters 316
_refine_ls_number_reflns 6875
_refine_ls_number_restraints 1
_refine_ls_restrained_S_all 0.913
_refine_ls_R_factor_all 0.1137
_refine_ls_R_factor_gt 0.0570
_refine_ls_shift/su_max 0.000
_refine_ls_shift/su_mean 0.000
_refine_ls_structure_factor_coef Fsqd
_refine_ls_weighting_details 'calc w=1/[\s^2^(Fo^2^)+(0.0804P)^2^+0.0000P] where P=(Fo^2^+2Fc^2^)/3'
_refine_ls_weighting_scheme calc
_refine_ls_wR_factor_gt 0.1294
_refine_ls_wR_factor_ref 0.1525
_reflns_number_gt 3748
_reflns_number_total 6875
_reflns_threshold_expression >2sigma(I)
_cod_data_source_file b106992f.txt
_cod_data_source_block compound2
_cod_depositor_comments
;
The following automatic conversions were performed:
'_symmetry_cell_setting' value 'Monoclinic' changed to 'monoclinic'
according to '/home/saulius/struct/CIF-dictionaries/cif_core.dic'
dictionary named 'cif_core.dic' version 2.4.1 from 2010-06-29.

Automatic conversion script
Id: cif_fix_enum 1527 2010-12-29 10:47:43Z saulius 
;
_cod_original_cell_volume 1787.7(8)
_cod_original_sg_symbol_H-M 'P2(1)   '
_cod_database_code 7011037

loop_
_symmetry_equiv_pos_as_xyz
'x, y, z'
'-x, y+1/2, -z'

loop_
_atom_site_label
_atom_site_type_symbol
_atom_site_fract_x
_atom_site_fract_y
_atom_site_fract_z
_atom_site_U_iso_or_equiv
_atom_site_adp_type
_atom_site_occupancy
_atom_site_symmetry_multiplicity
_atom_site_calc_flag
_atom_site_refinement_flags
_atom_site_disorder_assembly
_atom_site_disorder_group
Li1 Li 0.7834(7) 0.8663(4) 0.3968(7) 0.0650(18) Uani 1 1 d . . .
Li2 Li 0.8471(7) 0.7536(4) 0.3123(6) 0.0654(17) Uani 1 1 d . . .
N1 N 0.8677(3) 0.77769(17) 0.5024(3) 0.0542(8) Uani 1 1 d . . .
N2 N 0.6986(4) 0.9019(2) 0.5484(4) 0.0631(9) Uani 1 1 d . . .
N3 N 0.7523(4) 0.84079(18) 0.2067(3) 0.0619(9) Uani 1 1 d . . .
N4 N 0.7706(4) 0.6868(2) 0.1441(4) 0.0668(10) Uani 1 1 d . . .
C1 C 0.7796(4) 0.7731(2) 0.5993(4) 0.0556(9) Uani 1 1 d . . .
C2 C 0.7230(5) 0.6941(2) 0.6089(4) 0.0688(12) Uani 1 1 d . . .
H2A H 0.6639 0.6800 0.5237 0.083 Uiso 1 1 calc R . .
H2B H 0.8014 0.6599 0.6301 0.083 Uiso 1 1 calc R . .
C3 C 0.6391(5) 0.6886(3) 0.7131(5) 0.0845(14) Uani 1 1 d . . .
H3A H 0.6049 0.6385 0.7158 0.101 Uiso 1 1 calc R . .
H3B H 0.6996 0.6998 0.7992 0.101 Uiso 1 1 calc R . .
C4 C 0.5166(5) 0.7411(3) 0.6849(5) 0.0914(16) Uani 1 1 d . . .
H4A H 0.4677 0.7386 0.7558 0.110 Uiso 1 1 calc R . .
H4B H 0.4511 0.7269 0.6031 0.110 Uiso 1 1 calc R . .
C5 C 0.5672(5) 0.8195(3) 0.6727(5) 0.0783(14) Uani 1 1 d . . .
H5A H 0.6259 0.8349 0.7573 0.094 Uiso 1 1 calc R . .
H5B H 0.4866 0.8523 0.6511 0.094 Uiso 1 1 calc R . .
C6 C 0.6507(4) 0.8261(2) 0.5665(4) 0.0559(10) Uani 1 1 d . . .
C7 C 1.1210(6) 0.8571(3) 0.6603(6) 0.0982(17) Uani 1 1 d . . .
H7A H 1.1828 0.8433 0.7431 0.147 Uiso 1 1 calc R . .
H7B H 1.0466 0.8876 0.6767 0.147 Uiso 1 1 calc R . .
H7C H 1.1730 0.8839 0.6080 0.147 Uiso 1 1 calc R . .
C8 C 1.0997(5) 0.6957(3) 0.6902(5) 0.0916(16) Uani 1 1 d . . .
H8A H 1.1640 0.7144 0.7679 0.137 Uiso 1 1 calc R . .
H8B H 1.1453 0.6578 0.6508 0.137 Uiso 1 1 calc R . .
H8C H 1.0186 0.6754 0.7144 0.137 Uiso 1 1 calc R . .
C9 C 1.1326(4) 0.7577(3) 0.4286(4) 0.0904(15) Uani 1 1 d . . .
H9A H 1.2329 0.7589 0.4621 0.136 Uiso 1 1 calc R . .
H9B H 1.1049 0.7962 0.3642 0.136 Uiso 1 1 calc R . .
H9C H 1.1053 0.7107 0.3879 0.136 Uiso 1 1 calc R . .
C10 C 0.5683(8) 1.0257(5) 0.6768(7) 0.163(3) Uani 1 1 d . . .
H10A H 0.6587 1.0387 0.7315 0.244 Uiso 1 1 calc R . .
H10B H 0.5221 0.9919 0.7238 0.244 Uiso 1 1 calc R . .
H10C H 0.5120 1.0694 0.6551 0.244 Uiso 1 1 calc R . .
C11 C 0.4148(5) 0.9569(3) 0.4140(5) 0.0961(17) Uani 1 1 d . . .
H11A H 0.3700 0.9213 0.4589 0.144 Uiso 1 1 calc R . .
H11B H 0.4258 0.9365 0.3318 0.144 Uiso 1 1 calc R . .
H11C H 0.3577 1.0006 0.3967 0.144 Uiso 1 1 calc R . .
C12 C 0.6881(8) 1.0485(4) 0.4425(11) 0.189(4) Uani 1 1 d . . .
H12A H 0.7776 1.0588 0.5012 0.284 Uiso 1 1 calc R . .
H12B H 0.6344 1.0933 0.4245 0.284 Uiso 1 1 calc R . .
H12C H 0.7023 1.0285 0.3611 0.284 Uiso 1 1 calc R . .
C13 C 0.6313(4) 0.8022(2) 0.1227(4) 0.0618(11) Uani 1 1 d . . .
C14 C 0.4908(5) 0.8347(3) 0.1374(5) 0.0782(14) Uani 1 1 d . . .
H14A H 0.4868 0.8864 0.1129 0.094 Uiso 1 1 calc R . .
H14B H 0.4864 0.8316 0.2295 0.094 Uiso 1 1 calc R . .
C15 C 0.3630(5) 0.7947(4) 0.0515(6) 0.1046(18) Uani 1 1 d . . .
H15A H 0.2772 0.8152 0.0683 0.125 Uiso 1 1 calc R . .
H15B H 0.3610 0.8021 -0.0414 0.125 Uiso 1 1 calc R . .
C16 C 0.3702(5) 0.7139(4) 0.0823(6) 0.0990(18) Uani 1 1 d . . .
H16A H 0.2915 0.6892 0.0236 0.119 Uiso 1 1 calc R . .
H16B H 0.3612 0.7067 0.1724 0.119 Uiso 1 1 calc R . .
C17 C 0.5062(5) 0.6786(3) 0.0670(4) 0.0768(13) Uani 1 1 d . . .
H17A H 0.5116 0.6812 -0.0249 0.092 Uiso 1 1 calc R . .
H17B H 0.5075 0.6269 0.0920 0.092 Uiso 1 1 calc R . .
C18 C 0.6354(4) 0.7187(2) 0.1557(4) 0.0588(11) Uani 1 1 d . . .
C19 C 0.7178(7) 0.9758(4) 0.0370(8) 0.153(3) Uani 1 1 d . . .
H19A H 0.7429 0.9845 -0.0457 0.229 Uiso 1 1 calc R . .
H19B H 0.7270 1.0208 0.0870 0.229 Uiso 1 1 calc R . .
H19C H 0.6222 0.9588 0.0201 0.229 Uiso 1 1 calc R . .
C20 C 0.9329(7) 0.8615(4) 0.0141(7) 0.146(3) Uani 1 1 d . . .
H20A H 0.9244 0.8933 -0.0612 0.219 Uiso 1 1 calc R . .
H20B H 0.8922 0.8143 -0.0146 0.219 Uiso 1 1 calc R . .
H20C H 1.0305 0.8553 0.0569 0.219 Uiso 1 1 calc R . .
C21 C 0.9730(6) 0.9512(3) 0.2664(6) 0.116(2) Uani 1 1 d . . .
H21A H 1.0351 0.9794 0.2263 0.174 Uiso 1 1 calc R . .
H21B H 1.0262 0.9150 0.3249 0.174 Uiso 1 1 calc R . .
H21C H 0.9267 0.9836 0.3157 0.174 Uiso 1 1 calc R . .
C22 C 1.0071(7) 0.5997(4) 0.1283(9) 0.163(3) Uani 1 1 d . . .
H22A H 1.0637 0.6350 0.1864 0.244 Uiso 1 1 calc R . .
H22B H 1.0003 0.6139 0.0379 0.244 Uiso 1 1 calc R . .
H22C H 1.0497 0.5518 0.1438 0.244 Uiso 1 1 calc R . .
C23 C 0.7242(7) 0.5274(3) 0.0458(7) 0.136(3) Uani 1 1 d . . .
H23A H 0.6321 0.5234 0.0629 0.204 Uiso 1 1 calc R . .
H23B H 0.7703 0.4803 0.0598 0.204 Uiso 1 1 calc R . .
H23C H 0.7158 0.5427 -0.0442 0.204 Uiso 1 1 calc R . .
C24 C 0.8373(8) 0.5704(3) 0.3343(6) 0.138(3) Uani 1 1 d . . .
H24A H 0.7435 0.5678 0.3477 0.207 Uiso 1 1 calc R . .
H24B H 0.8902 0.6067 0.3929 0.207 Uiso 1 1 calc R . .
H24C H 0.8821 0.5232 0.3525 0.207 Uiso 1 1 calc R . .
Si1 Si 1.04405(11) 0.77214(6) 0.56911(11) 0.0614(3) Uani 1 1 d . . .
Si2 Si 0.59194(15) 0.98114(7) 0.52065(15) 0.0810(4) Uani 1 1 d . . .
Si3 Si 0.83780(16) 0.90362(8) 0.13370(14) 0.0833(4) Uani 1 1 d . . .
Si4 Si 0.82952(16) 0.59680(8) 0.16034(15) 0.0876(5) Uani 1 1 d . . .
H2 H 0.765(5) 0.914(3) 0.605(4) 0.073(16) Uiso 1 1 d . . .
H4 H 0.802(5) 0.707(3) 0.090(5) 0.079(18) Uiso 1 1 d . . .

loop_
_atom_site_aniso_label
_atom_site_aniso_U_11
_atom_site_aniso_U_22
_atom_site_aniso_U_33
_atom_site_aniso_U_23
_atom_site_aniso_U_13
_atom_site_aniso_U_12
Li1 0.072(5) 0.049(4) 0.075(5) 0.005(3) 0.018(4) 0.007(3)
Li2 0.068(4) 0.062(4) 0.066(4) -0.001(4) 0.016(3) 0.011(4)
N1 0.0531(18) 0.0510(19) 0.0588(18) 0.0061(15) 0.0139(15) 0.0030(16)
N2 0.055(2) 0.056(2) 0.076(2) -0.0073(19) 0.011(2) 0.0031(19)
N3 0.062(2) 0.058(2) 0.064(2) 0.0060(16) 0.0104(18) 0.0045(18)
N4 0.067(2) 0.067(2) 0.070(3) -0.006(2) 0.023(2) 0.000(2)
C1 0.054(2) 0.050(2) 0.063(2) 0.0075(19) 0.0143(18) 0.000(2)
C2 0.076(3) 0.062(3) 0.066(3) 0.009(2) 0.012(2) -0.007(2)
C3 0.084(3) 0.084(3) 0.081(3) 0.021(3) 0.011(3) -0.014(3)
C4 0.070(3) 0.117(4) 0.093(4) 0.024(3) 0.029(3) -0.007(3)
C5 0.064(3) 0.099(4) 0.076(3) 0.010(3) 0.023(3) 0.010(3)
C6 0.049(2) 0.058(3) 0.062(3) 0.0005(19) 0.018(2) 0.0005(19)
C7 0.082(4) 0.088(4) 0.118(4) -0.022(3) 0.009(3) -0.013(3)
C8 0.069(3) 0.103(4) 0.094(4) 0.021(3) 0.002(3) 0.021(3)
C9 0.066(3) 0.116(4) 0.090(3) 0.003(3) 0.019(2) 0.016(3)
C10 0.157(7) 0.160(7) 0.151(6) -0.054(5) -0.004(5) 0.079(6)
C11 0.082(3) 0.083(4) 0.113(4) -0.005(3) 0.001(3) 0.026(3)
C12 0.125(6) 0.070(4) 0.383(13) 0.077(6) 0.080(7) 0.032(4)
C13 0.057(3) 0.063(3) 0.065(3) 0.007(2) 0.012(2) 0.005(2)
C14 0.077(3) 0.083(3) 0.072(3) 0.008(2) 0.012(3) 0.026(3)
C15 0.059(3) 0.138(6) 0.107(4) 0.016(4) 0.001(3) 0.013(3)
C16 0.063(3) 0.123(5) 0.108(4) 0.007(4) 0.014(3) -0.007(3)
C17 0.067(3) 0.088(3) 0.073(3) 0.018(3) 0.012(2) -0.011(3)
C18 0.048(2) 0.063(3) 0.066(3) 0.005(2) 0.015(2) 0.003(2)
C19 0.140(6) 0.132(6) 0.177(7) 0.101(5) 0.019(5) -0.012(5)
C20 0.129(6) 0.193(8) 0.138(6) -0.006(5) 0.077(5) -0.049(5)
C21 0.116(5) 0.096(4) 0.129(5) 0.002(4) 0.015(4) -0.033(4)
C22 0.086(4) 0.163(7) 0.246(8) -0.090(6) 0.053(5) 0.018(4)
C23 0.136(6) 0.090(5) 0.168(6) -0.054(4) 0.009(5) 0.004(4)
C24 0.213(8) 0.071(4) 0.126(5) 0.018(3) 0.032(5) 0.021(4)
Si1 0.0532(7) 0.0605(8) 0.0669(7) -0.0004(6) 0.0073(5) 0.0057(6)
Si2 0.0694(8) 0.0619(8) 0.1092(11) -0.0086(8) 0.0164(8) 0.0150(7)
Si3 0.0818(10) 0.0871(10) 0.0798(9) 0.0225(7) 0.0165(7) -0.0108(8)
Si4 0.0861(10) 0.0704(10) 0.1050(11) -0.0221(8) 0.0197(8) 0.0089(8)

loop_
_atom_type_symbol
_atom_type_description
_atom_type_scat_dispersion_real
_atom_type_scat_dispersion_imag
_atom_type_scat_source
C C 0.0033 0.0016 'International Tables Vol C Tables 4.2.6.8 and 6.1.1.4'
H H 0.0000 0.0000 'International Tables Vol C Tables 4.2.6.8 and 6.1.1.4'
Li Li -0.0003 0.0001 'International Tables Vol C Tables 4.2.6.8 and 6.1.1.4'
N N 0.0061 0.0033 'International Tables Vol C Tables 4.2.6.8 and 6.1.1.4'
Si Si 0.0817 0.0704 'International Tables Vol C Tables 4.2.6.8 and 6.1.1.4'

loop_
_geom_angle_atom_site_label_1
_geom_angle_atom_site_label_2
_geom_angle_atom_site_label_3
_geom_angle
_geom_angle_site_symmetry_1
_geom_angle_site_symmetry_3
_geom_angle_publ_flag
N3 Li1 N1 107.7(3) . . ?
N3 Li1 N2 147.6(4) . . ?
N1 Li1 N2 91.2(3) . . ?
N3 Li1 Li2 54.5(2) . . ?
N1 Li1 Li2 53.3(2) . . ?
N2 Li1 Li2 138.3(4) . . ?
N3 Li1 C6 130.1(4) . . ?
N1 Li1 C6 66.5(2) . . ?
N2 Li1 C6 35.72(18) . . ?
Li2 Li1 C6 103.5(3) . . ?
N3 Li1 C1 127.0(3) . . ?
N1 Li1 C1 32.37(15) . . ?
N2 Li1 C1 61.1(2) . . ?
Li2 Li1 C1 78.6(3) . . ?
C6 Li1 C1 34.39(15) . . ?
N3 Li1 Si3 32.64(15) . . ?
N1 Li1 Si3 122.9(3) . . ?
N2 Li1 Si3 145.6(3) . . ?
Li2 Li1 Si3 74.7(3) . . ?
C6 Li1 Si3 159.3(3) . . ?
C1 Li1 Si3 153.2(3) . . ?
N1 Li2 N3 107.1(3) . . ?
N1 Li2 N4 151.9(4) . . ?
N3 Li2 N4 88.3(3) . . ?
N1 Li2 Li1 54.2(3) . . ?
N3 Li2 Li1 53.0(3) . . ?
N4 Li2 Li1 136.8(4) . . ?
N1 Li2 C18 127.0(3) . . ?
N3 Li2 C18 68.0(2) . . ?
N4 Li2 C18 37.49(18) . . ?
Li1 Li2 C18 102.7(3) . . ?
N1 Li2 C13 122.5(3) . . ?
N3 Li2 C13 32.91(17) . . ?
N4 Li2 C13 61.0(2) . . ?
Li1 Li2 C13 76.0(3) . . ?
C18 Li2 C13 35.08(15) . . ?
N1 Li2 C9 72.8(2) . . ?
N3 Li2 C9 120.2(4) . . ?
N4 Li2 C9 120.0(3) . . ?
Li1 Li2 C9 98.1(3) . . ?
C18 Li2 C9 157.5(3) . . ?
C13 Li2 C9 148.4(3) . . ?
N1 Li2 Si1 34.43(14) . . ?
N3 Li2 Si1 121.8(3) . . ?
N4 Li2 Si1 148.3(3) . . ?
Li1 Li2 Si1 74.7(3) . . ?
C18 Li2 Si1 158.3(3) . . ?
C13 Li2 Si1 150.7(3) . . ?
C9 Li2 Si1 38.55(13) . . ?
C1 N1 Si1 114.7(2) . . ?
C1 N1 Li2 136.7(3) . . ?
Si1 N1 Li2 104.3(2) . . ?
C1 N1 Li1 100.8(3) . . ?
Si1 N1 Li1 121.0(3) . . ?
Li2 N1 Li1 72.5(3) . . ?
C6 N2 Si2 125.9(3) . . ?
C6 N2 Li1 90.2(3) . . ?
Si2 N2 Li1 117.6(3) . . ?
C13 N3 Si3 117.8(3) . . ?
C13 N3 Li1 128.0(3) . . ?
Si3 N3 Li1 108.3(3) . . ?
C13 N3 Li2 98.8(3) . . ?
Si3 N3 Li2 123.8(3) . . ?
Li1 N3 Li2 72.4(3) . . ?
C18 N4 Si4 130.4(3) . . ?
C18 N4 Li2 81.8(3) . . ?
Si4 N4 Li2 114.6(3) . . ?
N1 C1 C2 111.9(3) . . ?
N1 C1 C6 112.9(3) . . ?
C2 C1 C6 107.5(3) . . ?
N1 C1 Li1 46.8(2) . . ?
C2 C1 Li1 134.4(3) . . ?
C6 C1 Li1 66.6(2) . . ?
C3 C2 C1 111.8(4) . . ?
C4 C3 C2 111.2(4) . . ?
C3 C4 C5 110.3(4) . . ?
C4 C5 C6 111.9(4) . . ?
N2 C6 C5 113.8(3) . . ?
N2 C6 C1 109.7(3) . . ?
C5 C6 C1 109.7(3) . . ?
N2 C6 Li1 54.1(2) . . ?
C5 C6 Li1 167.7(3) . . ?
C1 C6 Li1 79.0(2) . . ?
Si1 C9 Li2 74.99(19) . . ?
N3 C13 C14 111.9(4) . . ?
N3 C13 C18 110.9(3) . . ?
C14 C13 C18 109.2(4) . . ?
N3 C13 Li2 48.3(2) . . ?
C14 C13 Li2 128.5(3) . . ?
C18 C13 Li2 62.7(3) . . ?
C13 C14 C15 112.8(4) . . ?
C16 C15 C14 110.3(5) . . ?
C15 C16 C17 112.9(5) . . ?
C16 C17 C18 110.5(4) . . ?
N4 C18 C13 109.9(3) . . ?
N4 C18 C17 112.8(4) . . ?
C13 C18 C17 110.5(4) . . ?
N4 C18 Li2 60.7(3) . . ?
C13 C18 Li2 82.3(3) . . ?
C17 C18 Li2 167.3(4) . . ?
N1 Si1 C8 115.16(19) . . ?
N1 Si1 C7 113.9(2) . . ?
C8 Si1 C7 104.5(2) . . ?
N1 Si1 C9 107.43(17) . . ?
C8 Si1 C9 107.8(2) . . ?
C7 Si1 C9 107.7(3) . . ?
N1 Si1 Li2 41.24(16) . . ?
C8 Si1 Li2 123.8(2) . . ?
C7 Si1 Li2 131.1(2) . . ?
C9 Si1 Li2 66.46(19) . . ?
N2 Si2 C12 105.6(2) . . ?
N2 Si2 C10 113.5(3) . . ?
C12 Si2 C10 106.0(5) . . ?
N2 Si2 C11 109.6(2) . . ?
C12 Si2 C11 113.0(4) . . ?
C10 Si2 C11 109.1(3) . . ?
N3 Si3 C21 108.4(2) . . ?
N3 Si3 C20 113.3(3) . . ?
C21 Si3 C20 107.4(3) . . ?
N3 Si3 C19 113.2(2) . . ?
C21 Si3 C19 108.4(3) . . ?
C20 Si3 C19 105.8(4) . . ?
N3 Si3 Li1 39.10(18) . . ?
C21 Si3 Li1 71.2(2) . . ?
C20 Si3 Li1 137.4(3) . . ?
C19 Si3 Li1 115.0(3) . . ?
N4 Si4 C22 105.2(3) . . ?
N4 Si4 C24 106.0(3) . . ?
C22 Si4 C24 111.1(4) . . ?
N4 Si4 C23 117.0(3) . . ?
C22 Si4 C23 107.8(3) . . ?
C24 Si4 C23 109.7(3) . . ?

loop_
_geom_bond_atom_site_label_1
_geom_bond_atom_site_label_2
_geom_bond_distance
_geom_bond_site_symmetry_2
_geom_bond_publ_flag
Li1 N3 1.980(8) . ?
Li1 N1 2.008(7) . ?
Li1 N2 2.050(8) . ?
Li1 Li2 2.363(10) . ?
Li1 C6 2.530(8) . ?
Li1 C1 2.705(8) . ?
Li1 Si3 2.982(7) . ?
Li2 N1 1.985(7) . ?
Li2 N3 2.019(8) . ?
Li2 N4 2.112(8) . ?
Li2 C18 2.397(8) . ?
Li2 C13 2.673(7) . ?
Li2 C9 2.769(8) . ?
Li2 Si1 2.918(6) . ?
N1 C1 1.474(4) . ?
N1 Si1 1.703(3) . ?
N2 C6 1.477(5) . ?
N2 Si2 1.757(4) . ?
N3 C13 1.470(5) . ?
N3 Si3 1.694(4) . ?
N4 C18 1.474(5) . ?
N4 Si4 1.724(4) . ?
C1 C2 1.545(6) . ?
C1 C6 1.556(5) . ?
C2 C3 1.508(6) . ?
C3 C4 1.503(7) . ?
C4 C5 1.519(7) . ?
C5 C6 1.525(6) . ?
C7 Si1 1.869(5) . ?
C8 Si1 1.864(5) . ?
C9 Si1 1.883(5) . ?
C10 Si2 1.874(7) . ?
C11 Si2 1.875(5) . ?
C12 Si2 1.841(7) . ?
C13 C14 1.534(6) . ?
C13 C18 1.550(6) . ?
C14 C15 1.535(7) . ?
C15 C16 1.496(7) . ?
C16 C17 1.517(7) . ?
C17 C18 1.556(6) . ?
C19 Si3 1.881(6) . ?
C20 Si3 1.880(7) . ?
C21 Si3 1.879(6) . ?
C22 Si4 1.844(6) . ?
C23 Si4 1.865(6) . ?
C24 Si4 1.853(6) . ?
